data_7213595
loop_
_publ_author_name
'Wei, Yong-Li'
'Li, Xiao-Yuan'
'Kang, Ting-Ting'
'Wang, Su-Na'
'Zang, Shuang-Quan'

_publ_section_title
;
 A series of Ag(i)--Cd(ii) hetero- and Ag(i) homo-nuclear coordination
 polymers based on 5-iodo-isophthalic acid and N-donor ancillary ligands
;
_journal_issue 2
_journal_name_full CrystEngComm
_journal_page_first 223
_journal_paper_doi 10.1039/c3ce41714j
_journal_volume 16
_journal_year 2014
_chemical_formula_moiety 'C40 H22 Ag2 Cd I2 N4 O8, H2 O'
_chemical_formula_sum 'C40 H24 Ag2 Cd I2 N4 O9'
_chemical_formula_weight 1286.58
_chemical_name_systematic
;
?
;
_space_group_IT_number 14
_symmetry_cell_setting monoclinic
_symmetry_space_group_name_Hall '-P 2ybc'
_symmetry_space_group_name_H-M 'P 1 21/c 1'
_atom_sites_solution_hydrogens geom
_atom_sites_solution_primary direct
_atom_sites_solution_secondary difmap
_audit_creation_method SHELXL-97
_cell_angle_alpha 90.00
_cell_angle_beta 93.021(3)
_cell_angle_gamma 90.00
_cell_formula_units_Z 4
_cell_length_a 15.7940(5)
_cell_length_b 13.4071(6)
_cell_length_c 17.8147(8)
_cell_measurement_reflns_used 4734
_cell_measurement_temperature 293(2)
_cell_measurement_theta_max 29.1599
_cell_measurement_theta_min 2.9788
_cell_volume 3767.1(3)
_computing_cell_refinement 'Bruker FRAMBO'
_computing_data_collection 'Bruker FRAMBO'
_computing_data_reduction 'Bruker SAINT'
_computing_molecular_graphics 'Bruker SHELXTL'
_computing_publication_material 'Bruker SHELXTL'
_computing_structure_refinement 'SHELXL-97 (Sheldrick, 1997)'
_computing_structure_solution 'SHELXS-97 (Sheldrick, 1990)'
_diffrn_ambient_temperature 293(2)
_diffrn_measured_fraction_theta_full 0.998
_diffrn_measured_fraction_theta_max 0.998
_diffrn_measurement_device_type 'multiwire proportional'
_diffrn_measurement_method 'phi and omega scans'
_diffrn_radiation_monochromator graphite
_diffrn_radiation_source 'fine-focus sealed tube'
_diffrn_radiation_type MoK\a
_diffrn_radiation_wavelength 0.71073
_diffrn_reflns_av_R_equivalents 0.0358
_diffrn_reflns_av_sigmaI/netI 0.0564
_diffrn_reflns_limit_h_max 18
_diffrn_reflns_limit_h_min -18
_diffrn_reflns_limit_k_max 15
_diffrn_reflns_limit_k_min -10
_diffrn_reflns_limit_l_max 14
_diffrn_reflns_limit_l_min -21
_diffrn_reflns_number 14285
_diffrn_reflns_theta_full 25.00
_diffrn_reflns_theta_max 25.00
_diffrn_reflns_theta_min 2.98
_exptl_absorpt_coefficient_mu 3.292
_exptl_absorpt_correction_T_max 0.535
_exptl_absorpt_correction_T_min 0.506
_exptl_absorpt_correction_type multi-scan
_exptl_absorpt_process_details 'SADABS(Bruker, 2009)'
_exptl_crystal_density_diffrn 2.269
_exptl_crystal_density_method 'not measured'
_exptl_crystal_F_000 2448
_exptl_crystal_size_max 0.21
_exptl_crystal_size_mid 0.20
_exptl_crystal_size_min 0.19
_refine_diff_density_max 2.157
_refine_diff_density_min -1.126
_refine_diff_density_rms 0.197
_refine_ls_extinction_method none
_refine_ls_goodness_of_fit_ref 1.061
_refine_ls_hydrogen_treatment mixed
_refine_ls_matrix_type full
_refine_ls_number_parameters 523
_refine_ls_number_reflns 6616
_refine_ls_number_restraints 0
_refine_ls_restrained_S_all 1.061
_refine_ls_R_factor_all 0.0831
_refine_ls_R_factor_gt 0.0675
_refine_ls_shift/su_max 0.000
_refine_ls_shift/su_mean 0.000
_refine_ls_structure_factor_coef Fsqd
_refine_ls_weighting_details 'calc w=1/[\s^2^(Fo^2^)+(0.0223P)^2^+125.4739P] where P=(Fo^2^+2Fc^2^)/3'
_refine_ls_weighting_scheme calc
_refine_ls_wR_factor_gt 0.1563
_refine_ls_wR_factor_ref 0.1624
_reflns_number_gt 5375
_reflns_number_total 6627
_reflns_threshold_expression >2sigma(I)
_cod_data_source_file c3ce41714j.txt
_cod_data_source_block 1
_cod_original_sg_symbol_H-M 'P 21/c'
_cod_database_code 7213595

loop_
_symmetry_equiv_pos_as_xyz
'x, y, z'
'-x, y+1/2, -z+1/2'
'-x, -y, -z'
'x, -y-1/2, z-1/2'

loop_
_atom_site_label
_atom_site_type_symbol
_atom_site_fract_x
_atom_site_fract_y
_atom_site_fract_z
_atom_site_U_iso_or_equiv
_atom_site_adp_type
_atom_site_occupancy
_atom_site_symmetry_multiplicity
_atom_site_calc_flag
_atom_site_refinement_flags
C17 C 1.2851(8) 0.3308(10) -0.2997(6) 0.048(3) Uani 1 1 d .
H17 H 1.2529 0.2864 -0.3294 0.058 Uiso 1 1 calc R
C18 C 1.3338(10) 0.3989(11) -0.3330(8) 0.070(4) Uani 1 1 d .
H18 H 1.3352 0.3995 -0.3851 0.084 Uiso 1 1 calc R
C19 C 1.3799(9) 0.4654(10) -0.2931(8) 0.061(4) Uani 1 1 d .
H19 H 1.4133 0.5114 -0.3170 0.073 Uiso 1 1 calc R
C20 C 1.3774(7) 0.4652(9) -0.2130(7) 0.048(3) Uani 1 1 d .
C21 C 1.3273(6) 0.3910(8) -0.1833(5) 0.031(2) Uani 1 1 d .
C25 C 1.3245(6) 0.3849(8) -0.1016(6) 0.037(3) Uani 1 1 d .
C22 C 1.4236(8) 0.5329(10) -0.1663(9) 0.063(4) Uani 1 1 d .
H22 H 1.4586 0.5798 -0.1874 0.075 Uiso 1 1 calc R
C23 C 1.4178(9) 0.5302(10) -0.0929(8) 0.060(4) Uani 1 1 d .
H23 H 1.4459 0.5783 -0.0634 0.072 Uiso 1 1 calc R
C24 C 1.3697(7) 0.4561(8) -0.0577(7) 0.042(3) Uani 1 1 d .
C26 C 1.3668(8) 0.4455(11) 0.0227(8) 0.068(4) Uani 1 1 d .
H26 H 1.3940 0.4917 0.0545 0.081 Uiso 1 1 calc R
C27 C 1.3247(8) 0.3685(11) 0.0512(7) 0.055(4) Uani 1 1 d .
H27 H 1.3246 0.3591 0.1029 0.066 Uiso 1 1 calc R
C28 C 1.2814(8) 0.3035(10) 0.0029(7) 0.054(4) Uani 1 1 d .
H28 H 1.2515 0.2518 0.0241 0.065 Uiso 1 1 calc R
N1 N 1.2824(6) 0.3259(7) -0.2235(5) 0.038(2) Uani 1 1 d .
N2 N 1.2794(5) 0.3090(7) -0.0713(5) 0.040(2) Uani 1 1 d .
Ag1 Ag 1.20464(6) 0.20767(8) -0.15078(5) 0.0522(3) Uani 1 1 d .
I2 I 0.45598(5) -0.16865(6) -0.07529(4) 0.0464(2) Uani 1 1 d .
C13 C 0.4746(6) -0.2011(8) 0.0411(5) 0.029(2) Uani 1 1 d .
I1 I 1.04104(5) 0.16028(7) -0.06043(4) 0.0511(2) Uani 1 1 d .
Cd1 Cd 0.74651(4) 0.01316(5) 0.26068(4) 0.02392(16) Uani 1 1 d .
Ag2 Ag 0.70157(6) 0.23038(8) 0.13086(6) 0.0592(3) Uani 1 1 d .
N3 N 0.7885(6) 0.3285(8) 0.0636(5) 0.045(3) Uani 1 1 d .
N4 N 0.7735(5) 0.3417(7) 0.2160(5) 0.040(2) Uani 1 1 d .
C36 C 0.8711(7) 0.4823(9) 0.2213(7) 0.049(3) Uani 1 1 d .
C37 C 0.8240(6) 0.4091(7) 0.1805(6) 0.030(2) Uani 1 1 d .
C32 C 0.8789(7) 0.4729(9) 0.0628(7) 0.047(3) Uani 1 1 d .
C33 C 0.8305(6) 0.4034(8) 0.1015(6) 0.036(3) Uani 1 1 d .
C29 C 0.8000(8) 0.3205(12) -0.0113(7) 0.062(4) Uani 1 1 d .
H29 H 0.7731 0.2681 -0.0370 0.075 Uiso 1 1 calc R
O2 O 0.8714(4) 0.1245(6) 0.2678(4) 0.041(2) Uani 1 1 d .
O1 O 0.8074(4) 0.0923(6) 0.1584(4) 0.0400(19) Uani 1 1 d .
O6 O 0.6200(4) -0.1073(5) 0.2711(4) 0.0390(19) Uani 1 1 d .
O5 O 0.6783(4) -0.0723(5) 0.1639(4) 0.0375(19) Uani 1 1 d .
C9 C 0.6206(6) -0.1142(7) 0.2007(5) 0.028(2) Uani 1 1 d .
C1 C 0.8678(7) 0.1311(8) 0.2002(6) 0.035(3) Uani 1 1 d .
C3 C 0.9384(6) 0.1815(8) 0.1592(6) 0.030(2) Uani 1 1 d .
C4 C 0.9911(6) 0.2490(7) 0.1982(5) 0.026(2) Uani 1 1 d .
H4 H 0.9822 0.2635 0.2482 0.031 Uiso 1 1 calc R
C12 C 0.5393(7) -0.1521(8) 0.0792(6) 0.039(3) Uani 1 1 d .
H12 H 0.5738 -0.1082 0.0544 0.046 Uiso 1 1 calc R
C11 C 0.5525(5) -0.1694(7) 0.1563(5) 0.027(2) Uani 1 1 d .
C40 C 0.7743(8) 0.3412(10) 0.2895(7) 0.052(3) Uani 1 1 d .
H40 H 0.7444 0.2919 0.3135 0.062 Uiso 1 1 calc R
C16 C 0.4986(6) -0.2338(7) 0.1918(5) 0.027(2) Uani 1 1 d .
H16 H 0.5056 -0.2430 0.2435 0.032 Uiso 1 1 calc R
C15 C 0.4353(6) -0.2841(7) 0.1523(5) 0.030(2) Uani 1 1 d .
C35 C 0.9187(9) 0.5517(11) 0.1821(10) 0.075(5) Uani 1 1 d .
H35 H 0.9489 0.6007 0.2092 0.090 Uiso 1 1 calc R
C31 C 0.8834(9) 0.4616(13) -0.0139(8) 0.080(5) Uani 1 1 d .
H31 H 0.9118 0.5095 -0.0408 0.096 Uiso 1 1 calc R
C39 C 0.8191(11) 0.4131(12) 0.3333(8) 0.075(5) Uani 1 1 d .
H39 H 0.8160 0.4142 0.3853 0.091 Uiso 1 1 calc R
C30 C 0.8476(9) 0.3829(13) -0.0510(8) 0.074(5) Uani 1 1 d .
H30 H 0.8555 0.3722 -0.1018 0.088 Uiso 1 1 calc R
C34 C 0.9221(10) 0.5498(10) 0.1084(11) 0.082(5) Uani 1 1 d .
H34 H 0.9528 0.5988 0.0848 0.099 Uiso 1 1 calc R
C38 C 0.8666(9) 0.4802(11) 0.2981(8) 0.066(4) Uani 1 1 d .
H38 H 0.8974 0.5269 0.3268 0.079 Uiso 1 1 calc R
C10 C 0.3772(6) -0.3519(7) 0.1935(6) 0.030(2) Uani 1 1 d .
C14 C 0.4232(6) -0.2683(8) 0.0754(6) 0.031(2) Uani 1 1 d .
H14 H 0.3811 -0.3025 0.0475 0.038 Uiso 1 1 calc R
C2 C 1.1165(6) 0.3658(7) 0.2061(6) 0.028(2) Uani 1 1 d .
C8 C 0.9504(7) 0.1598(8) 0.0869(6) 0.036(3) Uani 1 1 d .
H8 H 0.9131 0.1178 0.0599 0.043 Uiso 1 1 calc R
C6 C 1.0709(6) 0.2704(7) 0.0878(5) 0.029(2) Uani 1 1 d .
H6 H 1.1141 0.3009 0.0626 0.034 Uiso 1 1 calc R
C5 C 1.0566(6) 0.2945(7) 0.1632(6) 0.029(2) Uani 1 1 d .
O4 O 1.1081(4) 0.3776(5) 0.2748(4) 0.0364(18) Uani 1 1 d .
O3 O 1.1729(4) 0.4072(5) 0.1688(4) 0.0340(18) Uani 1 1 d .
O7 O 0.3207(4) -0.3973(5) 0.1530(4) 0.0317(17) Uani 1 1 d .
O8 O 0.3850(5) -0.3612(6) 0.2617(4) 0.041(2) Uani 1 1 d .
C7 C 1.0198(6) 0.2013(8) 0.0533(6) 0.036(3) Uani 1 1 d .
O1W O 0.7395(10) 0.9946(15) 0.0180(7) 0.157(7) Uani 1 1 d .
H1WA H 0.7398 0.9344 0.0328 0.188 Uiso 1 1 d R
H1WB H 0.7772 1.0274 0.0433 0.235 Uiso 1 1 d R

loop_
_atom_site_aniso_label
_atom_site_aniso_U_11
_atom_site_aniso_U_22
_atom_site_aniso_U_33
_atom_site_aniso_U_23
_atom_site_aniso_U_13
_atom_site_aniso_U_12
C17 0.059(7) 0.054(7) 0.032(6) 0.000(6) 0.005(5) 0.013(6)
C18 0.095(10) 0.074(10) 0.044(7) 0.008(7) 0.023(7) 0.020(9)
C19 0.073(9) 0.041(7) 0.070(9) 0.020(7) 0.014(7) -0.002(7)
C20 0.049(7) 0.038(6) 0.057(7) -0.001(6) 0.010(6) 0.002(5)
C21 0.034(5) 0.032(5) 0.029(5) -0.003(4) 0.006(4) 0.002(4)
C25 0.027(5) 0.039(6) 0.047(6) -0.008(5) 0.012(4) -0.001(5)
C22 0.049(7) 0.041(7) 0.098(11) 0.008(8) 0.002(7) -0.004(6)
C23 0.067(8) 0.044(7) 0.069(9) -0.016(7) 0.000(7) -0.002(7)
C24 0.035(5) 0.035(6) 0.055(7) -0.013(5) -0.016(5) 0.008(5)
C26 0.054(8) 0.085(10) 0.063(8) -0.048(8) -0.009(6) 0.009(7)
C27 0.061(7) 0.077(9) 0.027(6) -0.015(6) 0.010(5) 0.001(7)
C28 0.064(8) 0.063(8) 0.038(6) -0.009(6) 0.011(6) -0.006(7)
N1 0.042(5) 0.041(5) 0.032(5) -0.005(4) 0.004(4) 0.003(4)
N2 0.038(5) 0.050(6) 0.033(5) -0.011(4) 0.007(4) 0.002(4)
Ag1 0.0500(5) 0.0564(6) 0.0503(5) -0.0155(5) 0.0037(4) -0.0166(5)
I2 0.0508(4) 0.0615(5) 0.0264(3) 0.0089(3) -0.0026(3) -0.0264(4)
C13 0.028(5) 0.044(6) 0.016(4) 0.005(4) -0.002(4) -0.007(4)
I1 0.0577(4) 0.0630(5) 0.0337(4) -0.0131(4) 0.0132(3) -0.0230(4)
Cd1 0.0233(3) 0.0270(3) 0.0215(3) -0.0010(3) 0.0017(3) -0.0005(3)
Ag2 0.0476(5) 0.0551(6) 0.0733(7) 0.0011(5) -0.0123(5) -0.0165(5)
N3 0.037(5) 0.053(6) 0.043(5) -0.001(5) -0.008(4) 0.003(5)
N4 0.036(5) 0.044(5) 0.041(5) 0.006(5) 0.002(4) -0.005(4)
C36 0.049(7) 0.041(6) 0.056(7) -0.005(6) 0.008(6) 0.007(6)
C37 0.024(5) 0.027(5) 0.038(6) -0.001(4) -0.005(4) 0.005(4)
C32 0.042(6) 0.037(6) 0.061(8) 0.018(6) -0.011(5) 0.009(5)
C33 0.030(5) 0.032(6) 0.047(6) 0.010(5) -0.002(5) 0.008(4)
C29 0.043(7) 0.104(12) 0.039(7) -0.008(7) -0.016(5) 0.010(7)
O2 0.040(4) 0.055(5) 0.029(4) 0.007(4) 0.008(3) -0.009(4)
O1 0.031(4) 0.048(4) 0.042(4) -0.005(4) 0.006(3) -0.011(3)
O6 0.041(4) 0.041(4) 0.034(4) -0.004(3) -0.006(3) -0.008(3)
O5 0.029(4) 0.037(4) 0.046(4) -0.008(4) 0.005(3) -0.009(3)
C9 0.023(5) 0.031(5) 0.029(5) 0.006(4) -0.001(4) -0.006(4)
C1 0.040(6) 0.027(5) 0.039(6) 0.011(5) 0.000(5) -0.004(5)
C3 0.020(4) 0.035(5) 0.036(5) 0.005(5) 0.004(4) 0.007(4)
C4 0.028(5) 0.030(5) 0.019(5) -0.001(4) 0.001(4) 0.004(4)
C12 0.051(6) 0.034(6) 0.032(6) 0.000(5) 0.005(5) -0.020(5)
C11 0.015(4) 0.034(5) 0.032(5) -0.005(4) -0.002(4) 0.002(4)
C40 0.056(7) 0.057(8) 0.042(7) 0.002(6) -0.005(6) -0.006(6)
C16 0.036(5) 0.027(5) 0.016(4) -0.004(4) -0.001(4) 0.002(4)
C15 0.041(5) 0.029(5) 0.022(5) -0.002(4) 0.008(4) -0.004(4)
C35 0.052(8) 0.053(8) 0.119(13) -0.023(9) 0.001(8) -0.020(7)
C31 0.059(8) 0.112(12) 0.068(9) 0.062(9) 0.004(7) 0.021(8)
C39 0.112(12) 0.081(11) 0.034(7) -0.003(7) 0.006(8) 0.014(10)
C30 0.072(9) 0.114(13) 0.033(7) 0.016(8) -0.016(6) 0.011(9)
C34 0.080(10) 0.036(7) 0.134(14) 0.013(9) 0.046(10) -0.011(7)
C38 0.067(8) 0.058(8) 0.070(9) -0.023(8) -0.024(7) 0.012(7)
C10 0.030(5) 0.020(5) 0.040(6) -0.003(4) 0.012(4) -0.008(4)
C14 0.030(5) 0.033(5) 0.031(5) -0.001(5) 0.001(4) -0.005(4)
C2 0.028(5) 0.021(5) 0.035(5) 0.002(4) 0.003(4) 0.006(4)
C8 0.042(6) 0.036(6) 0.028(5) -0.007(5) 0.004(4) -0.017(5)
C6 0.023(5) 0.033(5) 0.030(5) 0.011(4) 0.000(4) 0.002(4)
C5 0.027(5) 0.023(5) 0.037(5) 0.005(4) 0.000(4) 0.006(4)
O4 0.040(4) 0.037(4) 0.032(4) -0.001(3) -0.001(3) 0.000(3)
O3 0.032(4) 0.040(4) 0.031(4) -0.002(3) 0.001(3) -0.012(3)
O7 0.025(3) 0.040(4) 0.030(4) 0.010(3) -0.001(3) -0.015(3)
O8 0.061(5) 0.047(4) 0.017(3) 0.007(3) 0.012(3) -0.006(4)
C7 0.035(5) 0.038(6) 0.036(6) -0.008(5) 0.011(4) -0.001(5)
O1W 0.151(13) 0.25(2) 0.070(9) -0.033(11) 0.003(8) 0.008(14)

loop_
_atom_type_symbol
_atom_type_description
_atom_type_scat_dispersion_real
_atom_type_scat_dispersion_imag
_atom_type_scat_source
C C 0.0033 0.0016 'International Tables Vol C Tables 4.2.6.8 and 6.1.1.4'
H H 0.0000 0.0000 'International Tables Vol C Tables 4.2.6.8 and 6.1.1.4'
N N 0.0061 0.0033 'International Tables Vol C Tables 4.2.6.8 and 6.1.1.4'
O O 0.0106 0.0060 'International Tables Vol C Tables 4.2.6.8 and 6.1.1.4'
Ag Ag -0.8971 1.1015 'International Tables Vol C Tables 4.2.6.8 and 6.1.1.4'
Cd Cd -0.8075 1.2024 'International Tables Vol C Tables 4.2.6.8 and 6.1.1.4'
I I -0.4742 1.8119 'International Tables Vol C Tables 4.2.6.8 and 6.1.1.4'

loop_
_geom_angle_atom_site_label_1
_geom_angle_atom_site_label_2
_geom_angle_atom_site_label_3
_geom_angle
_geom_angle_site_symmetry_1
_geom_angle_site_symmetry_3
C18 C17 N1 121.2(12) . .
C19 C18 C17 121.7(13) . .
C18 C19 C20 119.3(13) . .
C21 C20 C22 121.5(12) . .
C21 C20 C19 115.3(11) . .
C22 C20 C19 123.2(12) . .
N1 C21 C20 124.6(10) . .
N1 C21 C25 117.6(9) . .
C20 C21 C25 117.8(10) . .
N2 C25 C24 123.1(10) . .
N2 C25 C21 118.5(9) . .
C24 C25 C21 118.4(10) . .
C23 C22 C20 120.5(13) . .
C22 C23 C24 121.8(12) . .
C25 C24 C23 119.9(11) . .
C25 C24 C26 116.3(11) . .
C23 C24 C26 123.7(11) . .
C27 C26 C24 119.6(12) . .
C26 C27 C28 119.2(12) . .
N2 C28 C27 124.9(12) . .
C21 N1 C17 117.9(10) . .
C21 N1 Ag1 114.7(7) . .
C17 N1 Ag1 127.5(8) . .
C28 N2 C25 116.7(10) . .
C28 N2 Ag1 125.4(8) . .
C25 N2 Ag1 117.9(7) . .
N2 Ag1 O4 169.4(3) . 4_565
N2 Ag1 N1 71.2(3) . .
O4 Ag1 N1 111.1(3) 4_565 .
N2 Ag1 I1 102.4(2) . .
O4 Ag1 I1 69.95(18) 4_565 .
N1 Ag1 I1 148.2(2) . .
C13 I2 Ag2 111.4(3) . 3_655
C12 C13 C14 122.4(9) . .
C12 C13 I2 116.7(7) . .
C14 C13 I2 120.9(7) . .
C7 I1 Ag1 126.8(3) . .
O3 Cd1 O7 103.2(2) 2_745 2_655
O3 Cd1 O5 109.6(3) 2_745 .
O7 Cd1 O5 124.0(2) 2_655 .
O3 Cd1 O1 118.3(2) 2_745 .
O7 Cd1 O1 120.8(3) 2_655 .
O5 Cd1 O1 80.7(2) . .
O3 Cd1 O2 85.7(3) 2_745 .
O7 Cd1 O2 92.7(2) 2_655 .
O5 Cd1 O2 133.1(2) . .
O1 Cd1 O2 53.9(2) . .
O3 Cd1 O6 89.0(2) 2_745 .
O7 Cd1 O6 83.7(2) 2_655 .
O5 Cd1 O6 53.6(2) . .
O1 Cd1 O6 133.3(2) . .
O2 Cd1 O6 172.8(2) . .
N3 Ag2 N4 72.1(3) . .
N3 Ag2 O1 96.5(3) . .
N4 Ag2 O1 92.7(3) . .
N3 Ag2 I2 122.7(2) . 3_655
N4 Ag2 I2 144.2(2) . 3_655
O1 Ag2 I2 115.20(16) . 3_655
C29 N3 C33 117.2(11) . .
C29 N3 Ag2 125.7(9) . .
C33 N3 Ag2 117.1(7) . .
C40 N4 C37 119.0(10) . .
C40 N4 Ag2 128.0(8) . .
C37 N4 Ag2 112.8(7) . .
C38 C36 C35 124.5(13) . .
C38 C36 C37 116.4(12) . .
C35 C36 C37 119.1(12) . .
N4 C37 C36 121.4(10) . .
N4 C37 C33 119.5(9) . .
C36 C37 C33 119.1(10) . .
C31 C32 C33 118.1(12) . .
C31 C32 C34 125.5(13) . .
C33 C32 C34 116.4(12) . .
N3 C33 C32 120.5(11) . .
N3 C33 C37 118.2(10) . .
C32 C33 C37 121.3(10) . .
C30 C29 N3 125.0(14) . .
C1 O2 Cd1 89.8(6) . .
C1 O1 Cd1 93.2(6) . .
C1 O1 Ag2 106.2(6) . .
Cd1 O1 Ag2 100.8(3) . .
C9 O6 Cd1 85.9(6) . .
C9 O5 Cd1 98.8(6) . .
O6 C9 O5 121.5(9) . .
O6 C9 C11 121.3(8) . .
O5 C9 C11 117.2(8) . .
O2 C1 O1 122.8(10) . .
O2 C1 C3 120.9(9) . .
O1 C1 C3 116.2(9) . .
C8 C3 C4 120.6(9) . .
C8 C3 C1 120.4(9) . .
C4 C3 C1 119.0(9) . .
C5 C4 C3 120.4(9) . .
C13 C12 C11 118.6(9) . .
C16 C11 C12 119.2(8) . .
C16 C11 C9 120.5(8) . .
C12 C11 C9 120.2(9) . .
N4 C40 C39 122.1(12) . .
C15 C16 C11 121.4(9) . .
C16 C15 C14 119.3(9) . .
C16 C15 C10 119.5(8) . .
C14 C15 C10 121.1(9) . .
C34 C35 C36 122.2(13) . .
C30 C31 C32 121.8(14) . .
C38 C39 C40 118.3(13) . .
C29 C30 C31 117.2(13) . .
C35 C34 C32 121.8(13) . .
C39 C38 C36 122.5(13) . .
O8 C10 O7 123.1(9) . .
O8 C10 C15 120.9(9) . .
O7 C10 C15 116.0(9) . .
C13 C14 C15 119.0(9) . .
O4 C2 O3 125.0(9) . .
O4 C2 C5 118.5(9) . .
O3 C2 C5 116.5(9) . .
C3 C8 C7 118.6(9) . .
C7 C6 C5 117.8(9) . .
C4 C5 C6 119.4(9) . .
C4 C5 C2 120.8(9) . .
C6 C5 C2 119.7(9) . .
C2 O4 Ag1 114.0(6) . 4_566
C2 O3 Cd1 112.1(6) . 2_755
C10 O7 Cd1 102.0(6) . 2_645
C6 C7 C8 122.9(10) . .
C6 C7 I1 119.0(7) . .
C8 C7 I1 118.0(7) . .

loop_
_geom_bond_atom_site_label_1
_geom_bond_atom_site_label_2
_geom_bond_distance
_geom_bond_site_symmetry_2
C17 C18 1.351(19) .
C17 N1 1.362(14) .
C18 C19 1.33(2) .
C19 C20 1.429(18) .
C20 C21 1.393(15) .
C20 C22 1.410(18) .
C21 N1 1.314(13) .
C21 C25 1.461(14) .
C25 N2 1.369(14) .
C25 C24 1.404(15) .
C22 C23 1.31(2) .
C23 C24 1.417(18) .
C24 C26 1.442(18) .
C26 C27 1.342(19) .
C27 C28 1.380(17) .
C28 N2 1.322(14) .
N1 Ag1 2.422(9) .
N2 Ag1 2.252(9) .
Ag1 O4 2.275(7) 4_565
Ag1 I1 3.1795(12) .
I2 C13 2.123(9) .
I2 Ag2 2.7564(12) 3_655
C13 C12 1.365(14) .
C13 C14 1.377(14) .
I1 C7 2.143(10) .
Cd1 O3 2.247(7) 2_745
Cd1 O7 2.259(6) 2_655
Cd1 O5 2.292(7) .
Cd1 O1 2.357(7) .
Cd1 O2 2.472(7) .
Cd1 O6 2.584(7) .
Ag2 N3 2.286(10) .
Ag2 N4 2.373(9) .
Ag2 O1 2.525(8) .
Ag2 I2 2.7564(12) 3_655
N3 C29 1.360(15) .
N3 C33 1.362(14) .
N4 C40 1.309(15) .
N4 C37 1.382(13) .
C36 C38 1.374(19) .
C36 C35 1.404(19) .
C36 C37 1.410(15) .
C37 C33 1.419(15) .
C32 C31 1.379(19) .
C32 C33 1.408(16) .
C32 C34 1.46(2) .
C29 C30 1.35(2) .
O2 C1 1.207(12) .
O1 C1 1.287(12) .
O6 C9 1.257(12) .
O5 C9 1.281(11) .
C9 C11 1.498(13) .
C1 C3 1.523(14) .
C3 C8 1.344(14) .
C3 C4 1.390(13) .
C4 C5 1.377(13) .
C12 C11 1.398(14) .
C11 C16 1.387(13) .
C40 C39 1.408(19) .
C16 C15 1.369(13) .
C15 C14 1.390(13) .
C15 C10 1.510(13) .
C35 C34 1.32(2) .
C31 C30 1.35(2) .
C39 C38 1.35(2) .
C10 O8 1.221(12) .
C10 O7 1.273(11) .
C2 O4 1.248(12) .
C2 O3 1.268(11) .
C2 C5 1.522(13) .
C8 C7 1.393(14) .
C6 C7 1.354(14) .
C6 C5 1.412(14) .
O4 Ag1 2.275(7) 4_566
O3 Cd1 2.247(7) 2_755
O7 Cd1 2.259(6) 2_645
